data_4128510
loop_
_publ_author_name
'Thiyagarajan, Subramanian'
'Gunanathan, Chidambaram'

_publ_section_title
;
 Catalytic Cross-Coupling of Secondary Alcohols.
;
_journal_issue 9
_journal_name_full 'Journal of the American Chemical Society'
_journal_page_first 3822
_journal_page_last 3827
_journal_paper_doi 10.1021/jacs.9b00025
_journal_volume 141
_journal_year 2019
_chemical_formula_moiety '4(C22 H26 O2)'
_chemical_formula_sum 'C88 H104 O8'
_chemical_formula_weight 1289.71
_space_group_crystal_system monoclinic
_space_group_IT_number 14
_space_group_name_Hall '-P 2ybc'
_space_group_name_H-M_alt 'P 1 21/c 1'
_atom_sites_solution_hydrogens geom
_atom_sites_solution_primary dual
_audit_creation_date 2019-02-09
_audit_creation_method
;
Olex2 1.2-ac3
(compiled 2017.02.24 svn.r3390 for Rigaku Oxford Diffraction, GUI svn.r5318)
;
_cell_angle_alpha 90
_cell_angle_beta 108.175(4)
_cell_angle_gamma 90
_cell_formula_units_Z 1
_cell_length_a 18.4511(8)
_cell_length_b 7.8907(2)
_cell_length_c 13.3139(4)
_cell_measurement_reflns_used 6594
_cell_measurement_temperature 294.8(3)
_cell_measurement_theta_max 75.6660
_cell_measurement_theta_min 6.1480
_cell_volume 1841.69(12)
_computing_cell_refinement 'CrysAlisPro 1.171.39.46b (Rigaku OD, 2018)'
_computing_data_collection 'CrysAlisPro 1.171.39.46b (Rigaku OD, 2018)'
_computing_data_reduction 'CrysAlisPro 1.171.39.46b (Rigaku OD, 2018)'
_computing_molecular_graphics 'Olex2 (Dolomanov et al., 2009)'
_computing_publication_material 'Olex2 (Dolomanov et al., 2009)'
_computing_structure_refinement 'ShelXL (Sheldrick, 2015)'
_computing_structure_solution 'ShelXT (Sheldrick, 2015)'
_diffrn_ambient_environment air
_diffrn_ambient_temperature 294.8(3)
_diffrn_detector 'CCD plate'
_diffrn_detector_type 'Pilatus 200K'
_diffrn_measured_fraction_theta_full 0.986
_diffrn_measured_fraction_theta_max 0.970
_diffrn_measurement_details
;
List of Runs (angles in degrees, time in seconds):

  # Type    Start    End  Width  t~exp~   \w     \q     \k     \f   Frames
--------------------------------------------------------------------------
  1  \w    -55.00  -7.00   0.50    4.00    --    0.00 133.00 111.00   96
  2  \w    -56.00  -9.00   0.50    4.00    --    0.00 136.00 -71.00   94
  3  \w     40.00 123.00   0.50   16.00    --  102.08-133.00  42.00  166
  4  \w     41.00 126.00   0.50   16.00    --  102.08-136.00-134.00  170
  5  \w     88.00 164.00   0.50   16.00    --  102.08 136.00 -71.00  152
  6  \w     90.00 164.00   0.50   16.00    --  102.08 133.00 111.00  148
  7  \w     -1.00  65.00   0.50    4.00    --    0.00  37.00-120.00  132
  8  \w     -1.00  65.00   0.50    4.00    --    0.00  37.00-150.00  132
  9  \w     -1.00  67.00   0.50    4.00    --    0.00  19.00  90.00  136
 10  \w     39.00 105.00   0.50   16.00    --  102.08 -45.00 -30.00  132
 11  \w     39.00 118.00   0.50   16.00    --  102.08-125.00   0.00  158
 12  \w     36.00 103.00   0.50   16.00    --  102.08 -30.00   0.00  134
 13  \w     34.00 108.00   0.50   16.00    --  102.08 -94.00  60.00  148
 14  \w     35.00 104.00   0.50   16.00    --  102.08 -15.00 -30.00  138
 15  \w    101.00 164.00   0.50   16.00    --  102.08  77.00 -90.00  126
 16  \w    102.00 127.00   0.50   16.00    --  102.08  30.00   0.00   50
 17  \w    133.00 168.00   0.50   16.00    --  102.08  30.00   0.00   70
 18  \w    108.00 142.00   0.50   16.00    --  102.08 125.00  30.00   68
 19  \w     39.00 101.00   0.50   16.00    --  102.08 -45.00-180.00  124
 20  \w     69.00  97.00   0.50   16.00    --  102.08 -45.00-150.00   56
 21  \w    129.00 154.00   0.50   16.00    --  102.08  45.00  30.00   50
;
_diffrn_measurement_device 'four-circle diffractometer'
_diffrn_measurement_device_type 'SuperNova, Dual, Cu at home/near, Pilatus 200K'
_diffrn_measurement_method '\w scans'
_diffrn_orient_matrix_type 'CrysAlisPro convention (1999,Acta A55,543-557)'
_diffrn_orient_matrix_UB_11 -0.0197557000
_diffrn_orient_matrix_UB_12 0.1770894000
_diffrn_orient_matrix_UB_13 0.0327885000
_diffrn_orient_matrix_UB_21 -0.0855954000
_diffrn_orient_matrix_UB_22 -0.0418454000
_diffrn_orient_matrix_UB_23 -0.0447753000
_diffrn_orient_matrix_UB_31 0.0013942000
_diffrn_orient_matrix_UB_32 -0.0707516000
_diffrn_orient_matrix_UB_33 0.1084335000
_diffrn_radiation_monochromator mirror
_diffrn_radiation_probe x-ray
_diffrn_radiation_type CuK\a
_diffrn_radiation_wavelength 1.54184
_diffrn_reflns_av_R_equivalents 0.1227
_diffrn_reflns_av_unetI/netI 0.0754
_diffrn_reflns_Laue_measured_fraction_full 0.986
_diffrn_reflns_Laue_measured_fraction_max 0.970
_diffrn_reflns_limit_h_max 22
_diffrn_reflns_limit_h_min -22
_diffrn_reflns_limit_k_max 9
_diffrn_reflns_limit_k_min -9
_diffrn_reflns_limit_l_max 16
_diffrn_reflns_limit_l_min -12
_diffrn_reflns_number 12166
_diffrn_reflns_point_group_measured_fraction_full 0.986
_diffrn_reflns_point_group_measured_fraction_max 0.970
_diffrn_reflns_theta_full 67.684
_diffrn_reflns_theta_max 74.487
_diffrn_reflns_theta_min 5.046
_diffrn_source 'micro-focus sealed X-ray tube'
_diffrn_source_type 'SuperNova (Cu) X-ray Source'
_exptl_absorpt_coefficient_mu 0.565
_exptl_absorpt_correction_T_max 1.00000
_exptl_absorpt_correction_T_min 0.47504
_exptl_absorpt_correction_type multi-scan
_exptl_absorpt_process_details
;
CrysAlisPro 1.171.39.46b (Rigaku Oxford Diffraction, 2018)
Empirical absorption correction using spherical harmonics,
 implemented in SCALE3 ABSPACK scaling algorithm.
;
_exptl_crystal_colour 'clear whiteish white'
_exptl_crystal_colour_lustre clear
_exptl_crystal_colour_modifier whiteish
_exptl_crystal_colour_primary white
_exptl_crystal_density_diffrn 1.163
_exptl_crystal_description block
_exptl_crystal_F_000 696
_exptl_crystal_size_max 0.02
_exptl_crystal_size_mid 0.01
_exptl_crystal_size_min 0.01
_refine_diff_density_max 0.529
_refine_diff_density_min -0.663
_refine_diff_density_rms 0.125
_refine_ls_extinction_method none
_refine_ls_goodness_of_fit_ref 1.439
_refine_ls_hydrogen_treatment constr
_refine_ls_matrix_type full
_refine_ls_number_parameters 218
_refine_ls_number_reflns 3641
_refine_ls_number_restraints 0
_refine_ls_restrained_S_all 1.439
_refine_ls_R_factor_all 0.1686
_refine_ls_R_factor_gt 0.1433
_refine_ls_shift/su_max 0.000
_refine_ls_shift/su_mean 0.000
_refine_ls_structure_factor_coef Fsqd
_refine_ls_weighting_details 'w=1/[\s^2^(Fo^2^)+(0.2000P)^2^] where P=(Fo^2^+2Fc^2^)/3'
_refine_ls_weighting_scheme calc
_refine_ls_wR_factor_gt 0.3234
_refine_ls_wR_factor_ref 0.3537
_reflns_Friedel_coverage 0.000
_reflns_number_gt 2741
_reflns_number_total 3641
_reflns_threshold_expression 'I > 2\s(I)'
_cod_data_source_file ja9b00025_si_002.cif
_cod_data_source_block cg-stn-736
_cod_database_code 4128510
_shelx_shelxl_version_number 2016/4
_chemical_oxdiff_formula 'C84 H88 O8 '
_shelx_space_group_comment
;
The symmetry employed for this shelxl refinement is uniquely defined
by the following loop, which should always be used as a source of
symmetry information in preference to the above space-group names.
They are only intended as comments.
;
_diffrn_oxdiff_ac3_digest_frames
;
01d534d88b8b8a1c6d93827e16c3338a830002710f8
;
_reflns_odcompleteness_completeness 98.42
_reflns_odcompleteness_iscentric 1
_reflns_odcompleteness_theta 66.97
_olex2_refinement_description
;
1. Fixed Uiso
 At 1.2 times of:
  All C(H) groups, All C(H,H) groups
 At 1.5 times of:
  All C(H,H,H) groups
2.a Ternary CH refined with riding coordinates:
 C5(H5), C2(H2)
2.b Secondary CH2 refined with riding coordinates:
 C8(H8A,H8B), C16(H16A,H16B), C4(H4A,H4B), C6(H6A,H6B), C3(H3A,H3B), C7(H7A,H7B)
2.c Aromatic/amide H refined with riding coordinates:
 C11(H11), C12(H12), C14(H14), C15(H15), C22(H22), C18(H18), C21(H21),
 C20(H20), C19(H19)
2.d Idealised Me refined as rotating group:
 C1(H1A,H1B,H1C)
;
_olex2_submission_special_instructions 'No special instructions were received'
_oxdiff_exptl_absorpt_empirical_details
;
Empirical correction (ABSPACK) includes:
- Absorption correction using spherical harmonics
- Frame scaling
;
_oxdiff_exptl_absorpt_empirical_full_max 9.171
_oxdiff_exptl_absorpt_empirical_full_min 0.240

loop_
_space_group_symop_operation_xyz
'x, y, z'
'-x, y+1/2, -z+1/2'
'-x, -y, -z'
'x, -y-1/2, z-1/2'

loop_
_atom_site_label
_atom_site_type_symbol
_atom_site_fract_x
_atom_site_fract_y
_atom_site_fract_z
_atom_site_U_iso_or_equiv
_atom_site_adp_type
_atom_site_occupancy
_atom_site_site_symmetry_order
_atom_site_calc_flag
_atom_site_refinement_flags_posn
O2 O 0.39745(12) 0.1687(2) 0.47876(15) 0.0529(6) Uani 1 1 d .
O1 O 0.64108(13) 0.0925(3) 0.92674(14) 0.0576(6) Uani 1 1 d .
C13 C 0.46287(15) 0.1685(3) 0.5625(2) 0.0415(6) Uani 1 1 d .
C10 C 0.58688(15) 0.1605(3) 0.74691(18) 0.0390(6) Uani 1 1 d .
C11 C 0.59174(16) 0.2424(3) 0.65646(19) 0.0419(6) Uani 1 1 d .
H11 H 0.637179 0.294835 0.657814 0.050 Uiso 1 1 calc R
C17 C 0.31456(17) 0.2806(3) 0.31981(19) 0.0449(7) Uani 1 1 d .
C12 C 0.53002(16) 0.2474(3) 0.56431(19) 0.0433(6) Uani 1 1 d .
H12 H 0.533926 0.303181 0.504681 0.052 Uiso 1 1 calc R
C9 C 0.65089(16) 0.1586(3) 0.84848(18) 0.0421(6) Uani 1 1 d .
C5 C 0.78747(17) 0.2250(3) 0.95927(19) 0.0471(7) Uani 1 1 d .
H5 H 0.783344 0.114706 0.990827 0.056 Uiso 1 1 calc R
C14 C 0.45840(17) 0.0798(3) 0.6507(2) 0.0487(7) Uani 1 1 d .
H14 H 0.413847 0.022264 0.648105 0.058 Uiso 1 1 calc R
C8 C 0.72659(17) 0.2316(4) 0.85142(19) 0.0498(7) Uani 1 1 d .
H8A H 0.719158 0.348845 0.828576 0.060 Uiso 1 1 calc R
H8B H 0.745181 0.170727 0.801093 0.060 Uiso 1 1 calc R
C15 C 0.51971(17) 0.0768(3) 0.7421(2) 0.0469(7) Uani 1 1 d .
H15 H 0.516027 0.018336 0.800904 0.056 Uiso 1 1 calc R
C22 C 0.2954(2) 0.2295(4) 0.2153(2) 0.0570(8) Uani 1 1 d .
H22 H 0.333211 0.190661 0.188256 0.068 Uiso 1 1 calc R
C16 C 0.39533(18) 0.2738(4) 0.3908(2) 0.0519(7) Uani 1 1 d .
H16A H 0.428057 0.227465 0.353062 0.062 Uiso 1 1 calc R
H16B H 0.413165 0.386862 0.414938 0.062 Uiso 1 1 calc R
C18 C 0.2579(2) 0.3429(5) 0.3572(2) 0.0638(9) Uani 1 1 d .
H18 H 0.270503 0.381442 0.426586 0.077 Uiso 1 1 calc R
C4 C 0.7768(2) 0.3613(4) 1.0345(2) 0.0608(9) Uani 1 1 d .
H4A H 0.779164 0.472144 1.004261 0.073 Uiso 1 1 calc R
H4B H 0.726733 0.348953 1.043185 0.073 Uiso 1 1 calc R
C6 C 0.86736(19) 0.2370(5) 0.9485(2) 0.0616(9) Uani 1 1 d .
H6A H 0.872828 0.344307 0.916037 0.074 Uiso 1 1 calc R
H6B H 0.874315 0.146732 0.902906 0.074 Uiso 1 1 calc R
C21 C 0.2205(2) 0.2358(4) 0.1509(2) 0.0683(11) Uani 1 1 d .
H21 H 0.207922 0.200463 0.080908 0.082 Uiso 1 1 calc R
C20 C 0.1652(2) 0.2934(5) 0.1894(3) 0.0714(11) Uani 1 1 d .
H20 H 0.114732 0.296267 0.146041 0.086 Uiso 1 1 calc R
C19 C 0.1839(2) 0.3488(6) 0.2945(3) 0.0781(11) Uani 1 1 d .
H19 H 0.146192 0.389175 0.321045 0.094 Uiso 1 1 calc R
C3 C 0.8374(3) 0.3495(5) 1.1420(2) 0.0771(12) Uani 1 1 d .
H3A H 0.829535 0.245921 1.176443 0.093 Uiso 1 1 calc R
H3B H 0.831054 0.443878 1.185205 0.093 Uiso 1 1 calc R
C7 C 0.9287(2) 0.2230(6) 1.0569(3) 0.0800(12) Uani 1 1 d .
H7A H 0.926691 0.110093 1.084721 0.096 Uiso 1 1 calc R
H7B H 0.978405 0.236970 1.047594 0.096 Uiso 1 1 calc R
C2 C 0.9206(3) 0.3511(6) 1.1372(3) 0.0827(13) Uani 1 1 d .
H2 H 0.954333 0.315870 1.206648 0.099 Uiso 1 1 calc R
C1 C 0.9448(3) 0.5265(8) 1.1152(4) 0.1076(17) Uani 1 1 d .
H1A H 0.916519 0.559178 1.044340 0.161 Uiso 1 1 calc GR
H1B H 0.998349 0.526179 1.122986 0.161 Uiso 1 1 calc GR
H1C H 0.935054 0.605580 1.164211 0.161 Uiso 1 1 calc GR

loop_
_atom_site_aniso_label
_atom_site_aniso_U_11
_atom_site_aniso_U_22
_atom_site_aniso_U_33
_atom_site_aniso_U_23
_atom_site_aniso_U_13
_atom_site_aniso_U_12
O2 0.0427(12) 0.0509(11) 0.0565(10) 0.0102(8) 0.0031(9) -0.0068(8)
O1 0.0525(14) 0.0758(14) 0.0468(10) 0.0130(9) 0.0190(8) -0.0034(10)
C13 0.0339(14) 0.0355(11) 0.0533(13) 0.0012(8) 0.0109(10) 0.0017(9)
C10 0.0394(15) 0.0362(11) 0.0440(11) 0.0031(8) 0.0166(10) 0.0046(9)
C11 0.0344(15) 0.0451(12) 0.0487(12) 0.0021(9) 0.0168(10) -0.0005(9)
C17 0.0458(16) 0.0402(12) 0.0455(12) -0.0015(9) 0.0098(11) -0.0008(10)
C12 0.0374(15) 0.0478(13) 0.0452(12) 0.0045(9) 0.0136(10) 0.0003(10)
C9 0.0392(15) 0.0451(13) 0.0456(12) 0.0036(9) 0.0183(11) 0.0044(10)
C5 0.0419(16) 0.0549(15) 0.0433(12) 0.0016(10) 0.0117(11) -0.0042(11)
C14 0.0382(15) 0.0455(13) 0.0613(14) 0.0117(11) 0.0140(12) -0.0046(10)
C8 0.0399(16) 0.0655(16) 0.0425(12) 0.0059(10) 0.0107(11) -0.0037(12)
C15 0.0427(16) 0.0450(13) 0.0544(13) 0.0103(10) 0.0173(11) 0.0009(10)
C22 0.068(2) 0.0517(15) 0.0485(14) -0.0065(11) 0.0140(13) 0.0033(13)
C16 0.0471(18) 0.0560(16) 0.0502(13) 0.0060(11) 0.0115(12) -0.0035(12)
C18 0.054(2) 0.080(2) 0.0570(15) -0.0125(14) 0.0160(13) 0.0038(15)
C4 0.066(2) 0.0665(17) 0.0566(15) -0.0060(12) 0.0280(15) -0.0084(15)
C6 0.0410(18) 0.086(2) 0.0559(15) -0.0068(14) 0.0127(13) -0.0053(14)
C21 0.074(3) 0.0624(18) 0.0540(16) -0.0048(13) -0.0010(16) -0.0044(16)
C20 0.054(2) 0.070(2) 0.0726(19) 0.0086(16) -0.0061(16) -0.0006(16)
C19 0.052(2) 0.092(3) 0.087(2) -0.0116(19) 0.0173(17) 0.0140(18)
C3 0.094(3) 0.092(3) 0.0482(15) -0.0116(15) 0.0252(17) -0.027(2)
C7 0.049(2) 0.113(3) 0.067(2) -0.0003(19) 0.0022(16) -0.0050(19)
C2 0.071(3) 0.108(3) 0.0585(17) -0.0031(17) 0.0044(16) -0.021(2)
C1 0.085(4) 0.119(4) 0.110(3) -0.011(3) 0.018(3) -0.036(3)

loop_
_atom_type_symbol
_atom_type_description
_atom_type_scat_dispersion_real
_atom_type_scat_dispersion_imag
_atom_type_scat_source
C C 0.0181 0.0091 'International Tables Vol C Tables 4.2.6.8 and 6.1.1.4'
H H 0.0000 0.0000 'International Tables Vol C Tables 4.2.6.8 and 6.1.1.4'
O O 0.0492 0.0322 'International Tables Vol C Tables 4.2.6.8 and 6.1.1.4'

loop_
_geom_angle_atom_site_label_1
_geom_angle_atom_site_label_2
_geom_angle_atom_site_label_3
_geom_angle
C13 O2 C16 117.5(2)
O2 C13 C12 125.1(2)
O2 C13 C14 114.8(2)
C12 C13 C14 120.1(2)
C11 C10 C9 122.8(2)
C15 C10 C11 118.5(2)
C15 C10 C9 118.7(2)
C10 C11 H11 119.3
C12 C11 C10 121.3(3)
C12 C11 H11 119.3
C22 C17 C16 121.1(3)
C18 C17 C22 118.8(3)
C18 C17 C16 120.1(2)
C13 C12 C11 119.1(2)
C13 C12 H12 120.4
C11 C12 H12 120.4
O1 C9 C10 119.3(3)
O1 C9 C8 121.6(2)
C10 C9 C8 119.1(2)
C8 C5 H5 107.5
C8 C5 C4 112.8(2)
C8 C5 C6 111.0(2)
C4 C5 H5 107.5
C4 C5 C6 110.2(3)
C6 C5 H5 107.5
C13 C14 H14 119.9
C15 C14 C13 120.3(3)
C15 C14 H14 119.9
C9 C8 C5 114.7(2)
C9 C8 H8A 108.6
C9 C8 H8B 108.6
C5 C8 H8A 108.6
C5 C8 H8B 108.6
H8A C8 H8B 107.6
C10 C15 H15 119.7
C14 C15 C10 120.6(2)
C14 C15 H15 119.7
C17 C22 H22 119.9
C21 C22 C17 120.3(3)
C21 C22 H22 119.9
O2 C16 C17 107.9(2)
O2 C16 H16A 110.1
O2 C16 H16B 110.1
C17 C16 H16A 110.1
C17 C16 H16B 110.1
H16A C16 H16B 108.4
C17 C18 H18 119.4
C19 C18 C17 121.2(3)
C19 C18 H18 119.4
C5 C4 H4A 109.3
C5 C4 H4B 109.3
H4A C4 H4B 108.0
C3 C4 C5 111.6(3)
C3 C4 H4A 109.3
C3 C4 H4B 109.3
C5 C6 H6A 109.5
C5 C6 H6B 109.5
C5 C6 C7 110.9(3)
H6A C6 H6B 108.0
C7 C6 H6A 109.5
C7 C6 H6B 109.5
C22 C21 H21 119.9
C20 C21 C22 120.2(3)
C20 C21 H21 119.9
C21 C20 H20 120.0
C21 C20 C19 120.1(3)
C19 C20 H20 120.0
C18 C19 C20 119.3(4)
C18 C19 H19 120.3
C20 C19 H19 120.3
C4 C3 H3A 108.7
C4 C3 H3B 108.7
C4 C3 C2 114.0(3)
H3A C3 H3B 107.6
C2 C3 H3A 108.7
C2 C3 H3B 108.7
C6 C7 H7A 108.7
C6 C7 H7B 108.7
H7A C7 H7B 107.6
C2 C7 C6 114.2(3)
C2 C7 H7A 108.7
C2 C7 H7B 108.7
C3 C2 H2 107.7
C7 C2 C3 109.9(3)
C7 C2 H2 107.7
C1 C2 C3 111.8(4)
C1 C2 C7 112.0(4)
C1 C2 H2 107.7
C2 C1 H1A 109.5
C2 C1 H1B 109.5
C2 C1 H1C 109.5
H1A C1 H1B 109.5
H1A C1 H1C 109.5
H1B C1 H1C 109.5

loop_
_geom_bond_atom_site_label_1
_geom_bond_atom_site_label_2
_geom_bond_distance
O2 C13 1.364(3)
O2 C16 1.425(3)
O1 C9 1.228(3)
C13 C12 1.380(4)
C13 C14 1.392(4)
C10 C11 1.394(3)
C10 C9 1.492(3)
C10 C15 1.388(4)
C11 H11 0.9300
C11 C12 1.390(3)
C17 C22 1.385(4)
C17 C16 1.496(4)
C17 C18 1.381(5)
C12 H12 0.9300
C9 C8 1.500(4)
C5 H5 0.9800
C5 C8 1.523(3)
C5 C4 1.524(4)
C5 C6 1.528(5)
C14 H14 0.9300
C14 C15 1.378(3)
C8 H8A 0.9700
C8 H8B 0.9700
C15 H15 0.9300
C22 H22 0.9300
C22 C21 1.383(5)
C16 H16A 0.9700
C16 H16B 0.9700
C18 H18 0.9300
C18 C19 1.360(5)
C4 H4A 0.9700
C4 H4B 0.9700
C4 C3 1.520(4)
C6 H6A 0.9700
C6 H6B 0.9700
C6 C7 1.535(4)
C21 H21 0.9300
C21 C20 1.355(6)
C20 H20 0.9300
C20 C19 1.403(5)
C19 H19 0.9300
C3 H3A 0.9700
C3 H3B 0.9700
C3 C2 1.556(6)
C7 H7A 0.9700
C7 H7B 0.9700
C7 C2 1.512(6)
C2 H2 0.9800
C2 C1 1.511(7)
C1 H1A 0.9600
C1 H1B 0.9600
C1 H1C 0.9600
